data_7113277
loop_
_publ_author_name
'Zhang, Jing'
'Gembicky, Milan'
'Messerschmidt, Marc'
'Coppens, Philip'

_publ_section_title
;
 Hydrogen-bond quenching of photodecarbonylation in the solid state and
 recovery of reactivity by co-crystallization
;
_journal_coden_ASTM CHCOFS
_journal_issue 23
_journal_name_full
;
 Chemical Communications (Cambridge, United Kingdom)
;
_journal_page_first 2399
_journal_page_last 2401
_journal_paper_doi 10.1039/b700073a
_journal_year 2007
_chemical_formula_moiety '2(C20 H24 O3), H2 O'
_chemical_formula_sum 'C20 H25 O3.5'
_chemical_formula_weight 321.40
_chemical_name_common
;2, 2, 4, 4-tetramethyl -1-(4-hydroxyphenyl)-3-(4-
methoxyphenyl)acetone
;
_space_group_IT_number 4
_symmetry_cell_setting monoclinic
_symmetry_space_group_name_Hall 'P 2yb'
_symmetry_space_group_name_H-M 'P 1 21 1'
_atom_sites_solution_hydrogens geom
_atom_sites_solution_primary direct
_atom_sites_solution_secondary difmap
_audit_creation_method SHELXL-97
_cell_angle_alpha 90.00
_cell_angle_beta 90.98(3)
_cell_angle_gamma 90.00
_cell_formula_units_Z 4
_cell_length_a 12.517(3)
_cell_length_b 6.3855(13)
_cell_length_c 21.558(4)
_cell_measurement_reflns_used 5790
_cell_measurement_temperature 90(2)
_cell_measurement_theta_max 28.262
_cell_measurement_theta_min 2.835
_cell_volume 1722.8(6)
_computing_cell_refinement 'Bruker SMART'
_computing_data_collection 'Bruker SMART'
_computing_data_reduction 'Bruker SAINT'
_computing_molecular_graphics 'Bruker SHELXTL'
_computing_publication_material 'Bruker SHELXTL'
_computing_structure_refinement 'SHELXL-97 (Sheldrick, 1997)'
_computing_structure_solution 'SHELXS-97 (Sheldrick, 1990)'
_diffrn_ambient_temperature 90(2)
_diffrn_measured_fraction_theta_full 0.999
_diffrn_measured_fraction_theta_max 0.999
_diffrn_measurement_device_type 'CCD area detector'
_diffrn_measurement_method 'phi and omega scans'
_diffrn_radiation_monochromator graphite
_diffrn_radiation_source 'fine-focus sealed tube'
_diffrn_radiation_type MoK\a
_diffrn_radiation_wavelength 0.71073
_diffrn_reflns_av_R_equivalents 0.0163
_diffrn_reflns_av_sigmaI/netI 0.0193
_diffrn_reflns_limit_h_max 16
_diffrn_reflns_limit_h_min -16
_diffrn_reflns_limit_k_max 8
_diffrn_reflns_limit_k_min -8
_diffrn_reflns_limit_l_max 28
_diffrn_reflns_limit_l_min -28
_diffrn_reflns_number 21014
_diffrn_reflns_theta_full 28.21
_diffrn_reflns_theta_max 28.21
_diffrn_reflns_theta_min 1.63
_exptl_absorpt_coefficient_mu 0.083
_exptl_absorpt_correction_T_max 0.992
_exptl_absorpt_correction_T_min 0.933
_exptl_absorpt_correction_type 'empirical SADABS'
_exptl_absorpt_process_details 'Blessing, R. (1995) Acta Crystallogr., A51, 33-38'
_exptl_crystal_colour colorless
_exptl_crystal_density_diffrn 1.239
_exptl_crystal_density_method 'not measured'
_exptl_crystal_description Prism
_exptl_crystal_F_000 692
_exptl_crystal_size_max 0.3
_exptl_crystal_size_mid 0.12
_exptl_crystal_size_min 0.1
_refine_diff_density_max 0.337
_refine_diff_density_min -0.182
_refine_diff_density_rms 0.042
_refine_ls_abs_structure_details 'Flack H D (1983), Acta Cryst. A39, 876-881'
_refine_ls_abs_structure_Flack 0.3(6)
_refine_ls_extinction_method none
_refine_ls_goodness_of_fit_ref 1.035
_refine_ls_hydrogen_treatment mixed
_refine_ls_matrix_type full
_refine_ls_number_parameters 440
_refine_ls_number_reflns 8471
_refine_ls_number_restraints 1
_refine_ls_restrained_S_all 1.035
_refine_ls_R_factor_all 0.0376
_refine_ls_R_factor_gt 0.0354
_refine_ls_shift/su_max 0.007
_refine_ls_shift/su_mean 0.001
_refine_ls_structure_factor_coef Fsqd
_refine_ls_weighting_details 'calc w=1/[\s^2^(Fo^2^)+(0.0615P)^2^+0.2826P] where P=(Fo^2^+2Fc^2^)/3'
_refine_ls_weighting_scheme calc
_refine_ls_wR_factor_gt 0.0969
_refine_ls_wR_factor_ref 0.0991
_reflns_number_gt 7987
_reflns_number_total 8471
_reflns_threshold_expression >2sigma(I)
_cod_duplicate_entry 7101966
_cod_data_source_file b700073a.txt
_cod_data_source_block MonoHO
_cod_depositor_comments
;
The following automatic conversions were performed:

'_symmetry_cell_setting' value 'Monoclinic' changed to 'monoclinic'
according to
/usr/data/users/saulius/automatic-downloads/retrospective/RSC/lib/dictionaries/cif_core.dic
dictionary named 'cif_core.dic' version 2.4.2 from 2011-04-26.

Automatic conversion script
Id: cif_fix_values 2281 2013-09-26 08:29:07Z andrius 
;
_cod_original_cell_volume 1722.7(6)
_cod_original_sg_symbol_H-M P2(1)
_cod_database_code 7113277

loop_
_symmetry_equiv_pos_as_xyz
'x, y, z'
'-x, y+1/2, -z'

loop_
_atom_site_label
_atom_site_type_symbol
_atom_site_fract_x
_atom_site_fract_y
_atom_site_fract_z
_atom_site_U_iso_or_equiv
_atom_site_adp_type
_atom_site_occupancy
_atom_site_symmetry_multiplicity
_atom_site_calc_flag
_atom_site_refinement_flags
O1 O 0.59739(8) 0.19067(18) 0.24659(4) 0.0234(2) Uani 1 1 d .
O2 O 0.33507(8) 0.65130(17) 0.00130(4) 0.0221(2) Uani 1 1 d .
H2A H 0.2916(15) 0.558(3) -0.0046(9) 0.037(5) Uiso 1 1 d .
O3 O 0.86061(7) 0.77767(16) 0.47253(4) 0.0203(2) Uani 1 1 d .
O4 O -0.09154(8) 0.82012(17) -0.24964(4) 0.0224(2) Uani 1 1 d .
O5 O 0.17112(8) 0.36705(19) -0.01338(5) 0.0248(2) Uani 1 1 d .
H5A H 0.1858(16) 0.239(4) -0.0087(10) 0.044(6) Uiso 1 1 d .
O6 O -0.36571(7) 0.24193(16) -0.47590(4) 0.0206(2) Uani 1 1 d .
O7 O 0.20047(8) -0.02197(16) 0.01729(5) 0.0261(2) Uani 1 1 d .
H7D H 0.2584(14) -0.113(3) 0.0090(8) 0.032(5) Uiso 1 1 d .
H7E H 0.1626(17) -0.074(4) 0.0474(10) 0.057(6) Uiso 1 1 d .
C1 C 0.59812(9) 0.3801(2) 0.24413(5) 0.0155(3) Uani 1 1 d .
C2 C 0.65284(9) 0.4891(2) 0.18888(5) 0.0162(2) Uani 1 1 d .
C3 C 0.54335(10) 0.5058(2) 0.29619(5) 0.0159(2) Uani 1 1 d .
C4 C 0.73114(10) 0.3335(3) 0.15976(6) 0.0238(3) Uani 1 1 d .
H4A H 0.7665 0.4004 0.1247 0.036 Uiso 1 1 calc R
H4B H 0.6919 0.2098 0.1451 0.036 Uiso 1 1 calc R
H4C H 0.7849 0.2913 0.1909 0.036 Uiso 1 1 calc R
C5 C 0.71838(10) 0.6823(2) 0.20875(6) 0.0204(3) Uani 1 1 d .
H5B H 0.7510 0.7454 0.1722 0.031 Uiso 1 1 calc R
H5C H 0.7745 0.6399 0.2384 0.031 Uiso 1 1 calc R
H5D H 0.6713 0.7847 0.2283 0.031 Uiso 1 1 calc R
C6 C 0.47293(10) 0.6843(2) 0.27039(6) 0.0205(3) Uani 1 1 d .
H6A H 0.4400 0.7593 0.3048 0.031 Uiso 1 1 calc R
H6B H 0.4169 0.6259 0.2432 0.031 Uiso 1 1 calc R
H6C H 0.5170 0.7815 0.2467 0.031 Uiso 1 1 calc R
C7 C 0.46949(10) 0.3562(2) 0.33161(6) 0.0221(3) Uani 1 1 d .
H7A H 0.4340 0.4332 0.3648 0.033 Uiso 1 1 calc R
H7B H 0.5119 0.2418 0.3497 0.033 Uiso 1 1 calc R
H7C H 0.4155 0.2984 0.3029 0.033 Uiso 1 1 calc R
C8 C 0.56486(9) 0.5398(2) 0.14054(5) 0.0156(2) Uani 1 1 d .
C9 C 0.49689(10) 0.3785(2) 0.11986(5) 0.0168(3) Uani 1 1 d .
H9A H 0.5039 0.2430 0.1376 0.020 Uiso 1 1 calc R
C10 C 0.41968(10) 0.4130(2) 0.07403(5) 0.0175(3) Uani 1 1 d .
H10A H 0.3745 0.3018 0.0605 0.021 Uiso 1 1 calc R
C11 C 0.40876(10) 0.6110(2) 0.04803(5) 0.0164(2) Uani 1 1 d .
C12 C 0.47454(10) 0.7741(2) 0.06809(6) 0.0199(3) Uani 1 1 d .
H12A H 0.4668 0.9100 0.0506 0.024 Uiso 1 1 calc R
C13 C 0.55154(10) 0.7367(2) 0.11394(5) 0.0183(3) Uani 1 1 d .
H13A H 0.5963 0.8485 0.1275 0.022 Uiso 1 1 calc R
C14 C 0.63115(9) 0.5825(2) 0.34147(5) 0.0139(2) Uani 1 1 d .
C15 C 0.70733(9) 0.4411(2) 0.36397(5) 0.0154(2) Uani 1 1 d .
H15A H 0.7060 0.3010 0.3492 0.019 Uiso 1 1 calc R
C16 C 0.78530(10) 0.4991(2) 0.40747(5) 0.0157(3) Uani 1 1 d .
H16A H 0.8364 0.3996 0.4219 0.019 Uiso 1 1 calc R
C17 C 0.78787(10) 0.7036(2) 0.42968(5) 0.0160(3) Uani 1 1 d .
C18 C 0.71251(10) 0.8482(2) 0.40795(6) 0.0184(3) Uani 1 1 d .
H18A H 0.7136 0.9878 0.4232 0.022 Uiso 1 1 calc R
C19 C 0.63572(11) 0.7882(2) 0.36399(5) 0.0180(3) Uani 1 1 d .
H19A H 0.5855 0.8885 0.3490 0.022 Uiso 1 1 calc R
C20 C 0.93801(10) 0.6306(2) 0.49505(6) 0.0197(3) Uani 1 1 d .
H20A H 0.9855 0.6992 0.5254 0.030 Uiso 1 1 calc R
H20B H 0.9801 0.5785 0.4604 0.030 Uiso 1 1 calc R
H20C H 0.9015 0.5131 0.5149 0.030 Uiso 1 1 calc R
C21 C -0.09608(9) 0.6296(2) -0.25011(5) 0.0143(2) Uani 1 1 d .
C22 C -0.15486(9) 0.5170(2) -0.19704(5) 0.0150(2) Uani 1 1 d .
C23 C -0.04207(9) 0.5070(2) -0.30294(5) 0.0143(2) Uani 1 1 d .
C24 C -0.23699(10) 0.6722(3) -0.17015(6) 0.0232(3) Uani 1 1 d .
H24A H -0.2756 0.6044 -0.1365 0.035 Uiso 1 1 calc R
H24B H -0.2878 0.7144 -0.2029 0.035 Uiso 1 1 calc R
H24C H -0.1996 0.7962 -0.1541 0.035 Uiso 1 1 calc R
C25 C -0.21715(10) 0.3227(2) -0.21761(6) 0.0198(3) Uani 1 1 d .
H25A H -0.2518 0.2600 -0.1817 0.030 Uiso 1 1 calc R
H25B H -0.1680 0.2210 -0.2357 0.030 Uiso 1 1 calc R
H25C H -0.2716 0.3624 -0.2486 0.030 Uiso 1 1 calc R
C26 C 0.03062(10) 0.6590(2) -0.33812(6) 0.0203(3) Uani 1 1 d .
H26A H 0.0659 0.5838 -0.3717 0.030 Uiso 1 1 calc R
H26B H 0.0847 0.7164 -0.3095 0.030 Uiso 1 1 calc R
H26C H -0.0125 0.7734 -0.3556 0.030 Uiso 1 1 calc R
C27 C 0.02932(10) 0.3297(2) -0.27770(6) 0.0188(3) Uani 1 1 d .
H27A H 0.0621 0.2558 -0.3124 0.028 Uiso 1 1 calc R
H27B H -0.0140 0.2313 -0.2540 0.028 Uiso 1 1 calc R
H27C H 0.0854 0.3887 -0.2507 0.028 Uiso 1 1 calc R
C28 C -0.06889(9) 0.4691(2) -0.14730(5) 0.0138(2) Uani 1 1 d .
C29 C -0.00805(10) 0.6318(2) -0.12180(6) 0.0175(3) Uani 1 1 d .
H29A H -0.0208 0.7710 -0.1356 0.021 Uiso 1 1 calc R
C30 C 0.07015(10) 0.5966(2) -0.07709(6) 0.0185(3) Uani 1 1 d .
H30A H 0.1097 0.7109 -0.0602 0.022 Uiso 1 1 calc R
C31 C 0.09110(10) 0.3939(2) -0.05670(6) 0.0180(3) Uani 1 1 d .
C32 C 0.03097(10) 0.2285(2) -0.08043(6) 0.0182(2) Uani 1 1 d .
H32A H 0.0436 0.0900 -0.0660 0.022 Uiso 1 1 calc R
C33 C -0.04796(10) 0.2662(2) -0.12550(5) 0.0171(3) Uani 1 1 d .
H33A H -0.0883 0.1521 -0.1417 0.021 Uiso 1 1 calc R
C34 C -0.13087(10) 0.4327(2) -0.34741(5) 0.0143(2) Uani 1 1 d .
C35 C -0.20872(9) 0.5740(2) -0.36805(5) 0.0153(2) Uani 1 1 d .
H35A H -0.2071 0.7133 -0.3526 0.018 Uiso 1 1 calc R
C36 C -0.28866(10) 0.5178(2) -0.41049(5) 0.0159(3) Uani 1 1 d .
H36A H -0.3408 0.6172 -0.4236 0.019 Uiso 1 1 calc R
C37 C -0.29144(10) 0.3134(2) -0.43368(5) 0.0156(2) Uani 1 1 d .
C38 C -0.21500(10) 0.1694(2) -0.41336(6) 0.0179(3) Uani 1 1 d .
H38A H -0.2165 0.0302 -0.4289 0.021 Uiso 1 1 calc R
C39 C -0.13668(10) 0.2281(2) -0.37059(5) 0.0168(3) Uani 1 1 d .
H39A H -0.0858 0.1274 -0.3567 0.020 Uiso 1 1 calc R
C40 C -0.44318(10) 0.3903(3) -0.49783(6) 0.0212(3) Uani 1 1 d .
H40A H -0.4918 0.3223 -0.5277 0.032 Uiso 1 1 calc R
H40B H -0.4068 0.5071 -0.5181 0.032 Uiso 1 1 calc R
H40C H -0.4840 0.4433 -0.4628 0.032 Uiso 1 1 calc R

loop_
_atom_site_aniso_label
_atom_site_aniso_U_11
_atom_site_aniso_U_22
_atom_site_aniso_U_33
_atom_site_aniso_U_23
_atom_site_aniso_U_13
_atom_site_aniso_U_12
O1 0.0339(6) 0.0149(5) 0.0214(5) 0.0005(4) -0.0019(4) 0.0009(4)
O2 0.0225(5) 0.0203(6) 0.0230(4) 0.0023(4) -0.0079(4) -0.0020(4)
O3 0.0232(4) 0.0188(5) 0.0189(4) -0.0016(4) -0.0052(3) -0.0013(4)
O4 0.0333(5) 0.0135(5) 0.0205(4) -0.0002(3) -0.0001(4) 0.0004(4)
O5 0.0244(5) 0.0210(6) 0.0286(5) 0.0028(4) -0.0154(4) -0.0016(4)
O6 0.0226(4) 0.0191(5) 0.0198(4) -0.0025(4) -0.0059(3) -0.0015(4)
O7 0.0309(5) 0.0224(5) 0.0251(5) 0.0020(4) 0.0035(4) 0.0039(4)
C1 0.0143(6) 0.0157(7) 0.0164(5) -0.0007(5) -0.0041(4) 0.0011(5)
C2 0.0145(5) 0.0172(7) 0.0167(5) -0.0013(5) -0.0020(4) -0.0017(5)
C3 0.0149(5) 0.0164(7) 0.0165(5) 0.0009(5) -0.0016(4) 0.0009(5)
C4 0.0178(6) 0.0281(8) 0.0255(6) -0.0052(6) 0.0004(5) 0.0038(6)
C5 0.0183(6) 0.0224(7) 0.0203(6) 0.0000(5) -0.0019(4) -0.0072(5)
C6 0.0185(6) 0.0219(7) 0.0209(6) 0.0001(5) -0.0030(5) 0.0074(5)
C7 0.0188(6) 0.0246(8) 0.0229(6) 0.0029(5) 0.0012(5) -0.0021(6)
C8 0.0142(5) 0.0186(6) 0.0138(5) -0.0003(5) 0.0000(4) -0.0004(5)
C9 0.0192(6) 0.0148(6) 0.0164(5) 0.0008(5) -0.0017(4) -0.0026(5)
C10 0.0179(6) 0.0176(7) 0.0171(5) -0.0006(5) -0.0023(4) -0.0040(5)
C11 0.0159(5) 0.0185(6) 0.0145(5) 0.0006(5) -0.0013(4) -0.0018(5)
C12 0.0224(6) 0.0174(7) 0.0199(6) 0.0037(5) -0.0022(5) -0.0020(5)
C13 0.0197(6) 0.0171(7) 0.0182(5) -0.0002(5) -0.0015(4) -0.0062(5)
C14 0.0151(5) 0.0130(6) 0.0135(5) 0.0006(4) 0.0005(4) 0.0006(5)
C15 0.0162(5) 0.0145(7) 0.0156(5) -0.0009(4) 0.0004(4) 0.0021(5)
C16 0.0154(5) 0.0164(7) 0.0153(5) 0.0001(5) -0.0002(4) 0.0037(5)
C17 0.0182(6) 0.0181(7) 0.0118(5) -0.0002(4) 0.0016(4) -0.0021(5)
C18 0.0252(6) 0.0128(6) 0.0171(5) -0.0012(5) 0.0009(5) 0.0009(5)
C19 0.0210(6) 0.0155(7) 0.0176(5) 0.0004(5) -0.0001(5) 0.0041(5)
C20 0.0189(6) 0.0239(8) 0.0163(5) 0.0016(5) -0.0029(4) -0.0033(6)
C21 0.0137(5) 0.0142(7) 0.0148(5) 0.0010(4) -0.0038(4) 0.0001(5)
C22 0.0137(5) 0.0164(6) 0.0147(5) 0.0005(4) -0.0023(4) 0.0003(5)
C23 0.0141(5) 0.0137(6) 0.0149(5) 0.0004(5) -0.0009(4) 0.0022(5)
C24 0.0185(6) 0.0291(8) 0.0220(6) 0.0004(5) 0.0012(5) 0.0070(6)
C25 0.0173(6) 0.0236(7) 0.0183(5) 0.0008(5) -0.0035(4) -0.0052(5)
C26 0.0174(6) 0.0235(7) 0.0200(6) 0.0041(5) 0.0007(4) -0.0029(6)
C27 0.0173(6) 0.0188(7) 0.0201(5) 0.0023(5) -0.0019(4) 0.0054(5)
C28 0.0142(5) 0.0149(6) 0.0123(5) 0.0002(4) -0.0003(4) -0.0009(5)
C29 0.0208(6) 0.0139(7) 0.0176(5) 0.0006(5) -0.0022(4) 0.0000(5)
C30 0.0212(6) 0.0154(7) 0.0188(6) -0.0005(5) -0.0041(5) -0.0042(5)
C31 0.0161(5) 0.0210(7) 0.0168(5) 0.0016(5) -0.0043(4) 0.0008(5)
C32 0.0199(6) 0.0136(6) 0.0208(5) 0.0027(5) -0.0045(4) 0.0005(5)
C33 0.0184(6) 0.0150(6) 0.0178(5) -0.0001(5) -0.0038(4) -0.0012(5)
C34 0.0157(5) 0.0146(6) 0.0127(5) -0.0002(4) 0.0013(4) 0.0012(5)
C35 0.0182(6) 0.0128(6) 0.0149(5) -0.0007(4) 0.0001(4) 0.0014(5)
C36 0.0158(5) 0.0159(7) 0.0158(5) -0.0001(5) 0.0001(4) 0.0031(5)
C37 0.0163(5) 0.0178(6) 0.0126(5) -0.0005(4) 0.0006(4) -0.0025(5)
C38 0.0230(6) 0.0128(6) 0.0179(5) -0.0025(5) 0.0007(5) 0.0001(5)
C39 0.0203(6) 0.0134(7) 0.0166(5) 0.0010(5) 0.0002(4) 0.0049(5)
C40 0.0194(6) 0.0244(8) 0.0197(6) 0.0028(5) -0.0040(5) -0.0008(6)

loop_
_atom_type_symbol
_atom_type_description
_atom_type_scat_dispersion_real
_atom_type_scat_dispersion_imag
_atom_type_scat_source
C C 0.0033 0.0016 'International Tables Vol C Tables 4.2.6.8 and 6.1.1.4'
H H 0.0000 0.0000 'International Tables Vol C Tables 4.2.6.8 and 6.1.1.4'
O O 0.0106 0.0060 'International Tables Vol C Tables 4.2.6.8 and 6.1.1.4'

loop_
_geom_angle_atom_site_label_1
_geom_angle_atom_site_label_2
_geom_angle_atom_site_label_3
_geom_angle
C11 O2 H2A 114.4(14)
C17 O3 C20 116.17(11)
C31 O5 H5A 111.0(14)
C37 O6 C40 116.63(11)
H7D O7 H7E 109.6(19)
O1 C1 C3 118.82(12)
O1 C1 C2 119.08(12)
C3 C1 C2 122.10(12)
C4 C2 C8 108.28(10)
C4 C2 C5 106.94(10)
C8 C2 C5 113.08(12)
C4 C2 C1 108.50(12)
C8 C2 C1 107.15(9)
C5 C2 C1 112.75(10)
C14 C3 C6 113.08(11)
C14 C3 C7 108.15(10)
C6 C3 C7 107.07(11)
C14 C3 C1 107.74(9)
C6 C3 C1 112.31(10)
C7 C3 C1 108.33(11)
C2 C4 H4A 109.5
C2 C4 H4B 109.5
H4A C4 H4B 109.5
C2 C4 H4C 109.5
H4A C4 H4C 109.5
H4B C4 H4C 109.5
C2 C5 H5B 109.5
C2 C5 H5C 109.5
H5B C5 H5C 109.5
C2 C5 H5D 109.5
H5B C5 H5D 109.5
H5C C5 H5D 109.5
C3 C6 H6A 109.5
C3 C6 H6B 109.5
H6A C6 H6B 109.5
C3 C6 H6C 109.5
H6A C6 H6C 109.5
H6B C6 H6C 109.5
C3 C7 H7A 109.5
C3 C7 H7B 109.5
H7A C7 H7B 109.5
C3 C7 H7C 109.5
H7A C7 H7C 109.5
H7B C7 H7C 109.5
C13 C8 C9 117.68(11)
C13 C8 C2 123.33(12)
C9 C8 C2 118.94(12)
C10 C9 C8 121.39(13)
C10 C9 H9A 119.3
C8 C9 H9A 119.3
C9 C10 C11 119.61(12)
C9 C10 H10A 120.2
C11 C10 H10A 120.2
O2 C11 C10 121.67(12)
O2 C11 C12 118.16(12)
C10 C11 C12 120.15(11)
C13 C12 C11 119.44(13)
C13 C12 H12A 120.3
C11 C12 H12A 120.3
C12 C13 C8 121.72(12)
C12 C13 H13A 119.1
C8 C13 H13A 119.1
C15 C14 C19 117.57(11)
C15 C14 C3 119.45(12)
C19 C14 C3 122.91(11)
C16 C15 C14 121.98(13)
C16 C15 H15A 119.0
C14 C15 H15A 119.0
C17 C16 C15 119.57(12)
C17 C16 H16A 120.2
C15 C16 H16A 120.2
O3 C17 C16 124.57(12)
O3 C17 C18 115.80(12)
C16 C17 C18 119.62(12)
C19 C18 C17 120.08(13)
C19 C18 H18A 120.0
C17 C18 H18A 120.0
C18 C19 C14 121.18(12)
C18 C19 H19A 119.4
C14 C19 H19A 119.4
O3 C20 H20A 109.5
O3 C20 H20B 109.5
H20A C20 H20B 109.5
O3 C20 H20C 109.5
H20A C20 H20C 109.5
H20B C20 H20C 109.5
O4 C21 C23 119.39(12)
O4 C21 C22 118.73(12)
C23 C21 C22 121.87(11)
C25 C22 C28 112.89(11)
C25 C22 C24 106.85(10)
C28 C22 C24 109.13(10)
C25 C22 C21 114.19(10)
C28 C22 C21 105.79(9)
C24 C22 C21 107.84(11)
C34 C23 C27 113.89(11)
C34 C23 C26 108.42(9)
C27 C23 C26 107.10(10)
C34 C23 C21 107.23(9)
C27 C23 C21 111.78(10)
C26 C23 C21 108.25(11)
C22 C24 H24A 109.5
C22 C24 H24B 109.5
H24A C24 H24B 109.5
C22 C24 H24C 109.5
H24A C24 H24C 109.5
H24B C24 H24C 109.5
C22 C25 H25A 109.5
C22 C25 H25B 109.5
H25A C25 H25B 109.5
C22 C25 H25C 109.5
H25A C25 H25C 109.5
H25B C25 H25C 109.5
C23 C26 H26A 109.5
C23 C26 H26B 109.5
H26A C26 H26B 109.5
C23 C26 H26C 109.5
H26A C26 H26C 109.5
H26B C26 H26C 109.5
C23 C27 H27A 109.5
C23 C27 H27B 109.5
H27A C27 H27B 109.5
C23 C27 H27C 109.5
H27A C27 H27C 109.5
H27B C27 H27C 109.5
C29 C28 C33 117.29(11)
C29 C28 C22 119.86(12)
C33 C28 C22 122.85(11)
C30 C29 C28 121.98(13)
C30 C29 H29A 119.0
C28 C29 H29A 119.0
C29 C30 C31 119.99(13)
C29 C30 H30A 120.0
C31 C30 H30A 120.0
O5 C31 C32 122.79(13)
O5 C31 C30 117.66(12)
C32 C31 C30 119.55(11)
C31 C32 C33 119.88(13)
C31 C32 H32A 120.1
C33 C32 H32A 120.1
C32 C33 C28 121.29(12)
C32 C33 H33A 119.4
C28 C33 H33A 119.4
C35 C34 C39 117.25(11)
C35 C34 C23 119.65(12)
C39 C34 C23 123.06(11)
C36 C35 C34 122.22(13)
C36 C35 H35A 118.9
C34 C35 H35A 118.9
C35 C36 C37 119.30(12)
C35 C36 H36A 120.4
C37 C36 H36A 120.4
O6 C37 C38 116.41(13)
O6 C37 C36 124.17(12)
C38 C37 C36 119.43(11)
C39 C38 C37 120.34(13)
C39 C38 H38A 119.8
C37 C38 H38A 119.8
C38 C39 C34 121.45(12)
C38 C39 H39A 119.3
C34 C39 H39A 119.3
O6 C40 H40A 109.5
O6 C40 H40B 109.5
H40A C40 H40B 109.5
O6 C40 H40C 109.5
H40A C40 H40C 109.5
H40B C40 H40C 109.5

loop_
_geom_bond_atom_site_label_1
_geom_bond_atom_site_label_2
_geom_bond_distance
O1 C1 1.2110(19)
O2 C11 1.3784(15)
O2 H2A 0.82(2)
O3 C17 1.3703(15)
O3 C20 1.4286(17)
O4 C21 1.2176(18)
O5 C31 1.3685(15)
O5 H5A 0.84(2)
O6 C37 1.3682(15)
O6 C40 1.4303(17)
O7 H7D 0.949(19)
O7 H7E 0.88(2)
C1 C3 1.5490(17)
C1 C2 1.5491(18)
C2 C4 1.5369(19)
C2 C8 1.5377(17)
C2 C5 1.5385(19)
C3 C14 1.5373(17)
C3 C6 1.5393(18)
C3 C7 1.5408(19)
C4 H4A 0.9800
C4 H4B 0.9800
C4 H4C 0.9800
C5 H5B 0.9800
C5 H5C 0.9800
C5 H5D 0.9800
C6 H6A 0.9800
C6 H6B 0.9800
C6 H6C 0.9800
C7 H7A 0.9800
C7 H7B 0.9800
C7 H7C 0.9800
C8 C13 1.391(2)
C8 C9 1.4036(18)
C9 C10 1.3877(17)
C9 H9A 0.9500
C10 C11 1.389(2)
C10 H10A 0.9500
C11 C12 1.3923(18)
C12 C13 1.3894(17)
C12 H12A 0.9500
C13 H13A 0.9500
C14 C15 1.3943(17)
C14 C19 1.4011(18)
C15 C16 1.3921(17)
C15 H15A 0.9500
C16 C17 1.3908(19)
C16 H16A 0.9500
C17 C18 1.3954(19)
C18 C19 1.3920(18)
C18 H18A 0.9500
C19 H19A 0.9500
C20 H20A 0.9800
C20 H20B 0.9800
C20 H20C 0.9800
C21 C23 1.5470(17)
C21 C22 1.5480(17)
C22 C25 1.5272(19)
C22 C28 1.5368(16)
C22 C24 1.5477(18)
C23 C34 1.5309(17)
C23 C27 1.5363(18)
C23 C26 1.5387(18)
C24 H24A 0.9800
C24 H24B 0.9800
C24 H24C 0.9800
C25 H25A 0.9800
C25 H25B 0.9800
C25 H25C 0.9800
C26 H26A 0.9800
C26 H26B 0.9800
C26 H26C 0.9800
C27 H27A 0.9800
C27 H27B 0.9800
C27 H27C 0.9800
C28 C29 1.3952(18)
C28 C33 1.4016(19)
C29 C30 1.3804(18)
C29 H29A 0.9500
C30 C31 1.391(2)
C30 H30A 0.9500
C31 C32 1.3893(19)
C32 C33 1.3946(17)
C32 H32A 0.9500
C33 H33A 0.9500
C34 C35 1.3954(17)
C34 C39 1.3999(18)
C35 C36 1.3914(17)
C35 H35A 0.9500
C36 C37 1.3980(19)
C36 H36A 0.9500
C37 C38 1.3922(19)
C38 C39 1.3860(17)
C38 H38A 0.9500
C39 H39A 0.9500
C40 H40A 0.9800
C40 H40B 0.9800
C40 H40C 0.9800

loop_
_geom_torsion_atom_site_label_1
_geom_torsion_atom_site_label_2
_geom_torsion_atom_site_label_3
_geom_torsion_atom_site_label_4
_geom_torsion
O1 C1 C2 C4 -20.44(16)
C3 C1 C2 C4 160.07(11)
O1 C1 C2 C8 96.26(14)
C3 C1 C2 C8 -83.23(13)
O1 C1 C2 C5 -138.70(13)
C3 C1 C2 C5 41.81(15)
O1 C1 C3 C14 100.32(14)
C2 C1 C3 C14 -80.19(13)
O1 C1 C3 C6 -134.49(13)
C2 C1 C3 C6 44.99(15)
O1 C1 C3 C7 -16.45(16)
C2 C1 C3 C7 163.04(10)
C4 C2 C8 C13 -113.49(14)
C5 C2 C8 C13 4.82(16)
C1 C2 C8 C13 129.67(13)
C4 C2 C8 C9 63.69(14)
C5 C2 C8 C9 -178.00(10)
C1 C2 C8 C9 -53.16(14)
C13 C8 C9 C10 0.64(18)
C2 C8 C9 C10 -176.70(11)
C8 C9 C10 C11 -0.21(19)
C9 C10 C11 O2 178.33(11)
C9 C10 C11 C12 -0.36(19)
O2 C11 C12 C13 -178.25(11)
C10 C11 C12 C13 0.48(19)
C11 C12 C13 C8 -0.03(19)
C9 C8 C13 C12 -0.52(19)
C2 C8 C13 C12 176.69(11)
C6 C3 C14 C15 -173.95(11)
C7 C3 C14 C15 67.67(14)
C1 C3 C14 C15 -49.23(14)
C6 C3 C14 C19 9.25(16)
C7 C3 C14 C19 -109.13(14)
C1 C3 C14 C19 133.97(12)
C19 C14 C15 C16 0.34(18)
C3 C14 C15 C16 -176.63(10)
C14 C15 C16 C17 0.24(18)
C20 O3 C17 C16 -0.06(16)
C20 O3 C17 C18 179.95(10)
C15 C16 C17 O3 179.82(11)
C15 C16 C17 C18 -0.19(18)
O3 C17 C18 C19 179.55(11)
C16 C17 C18 C19 -0.43(18)
C17 C18 C19 C14 1.03(19)
C15 C14 C19 C18 -0.97(18)
C3 C14 C19 C18 175.89(11)
O4 C21 C22 C25 143.20(12)
C23 C21 C22 C25 -37.57(15)
O4 C21 C22 C28 -92.04(14)
C23 C21 C22 C28 87.18(13)
O4 C21 C22 C24 24.62(15)
C23 C21 C22 C24 -156.16(10)
O4 C21 C23 C34 -104.10(13)
C22 C21 C23 C34 76.68(13)
O4 C21 C23 C27 130.41(13)
C22 C21 C23 C27 -48.81(15)
O4 C21 C23 C26 12.68(16)
C22 C21 C23 C26 -166.54(10)
C25 C22 C28 C29 -177.35(11)
C24 C22 C28 C29 -58.69(14)
C21 C22 C28 C29 57.09(14)
C25 C22 C28 C33 2.47(16)
C24 C22 C28 C33 121.12(13)
C21 C22 C28 C33 -123.09(12)
C33 C28 C29 C30 0.27(18)
C22 C28 C29 C30 -179.91(11)
C28 C29 C30 C31 0.77(19)
C29 C30 C31 O5 178.49(11)
C29 C30 C31 C32 -1.7(2)
O5 C31 C32 C33 -178.63(12)
C30 C31 C32 C33 1.56(19)
C31 C32 C33 C28 -0.51(19)
C29 C28 C33 C32 -0.40(18)
C22 C28 C33 C32 179.78(11)
C27 C23 C34 C35 172.65(10)
C26 C23 C34 C35 -68.24(14)
C21 C23 C34 C35 48.43(14)
C27 C23 C34 C39 -9.44(16)
C26 C23 C34 C39 109.67(13)
C21 C23 C34 C39 -133.66(12)
C39 C34 C35 C36 -0.81(17)
C23 C34 C35 C36 177.22(10)
C34 C35 C36 C37 -0.26(18)
C40 O6 C37 C38 -178.83(11)
C40 O6 C37 C36 1.29(17)
C35 C36 C37 O6 -179.39(11)
C35 C36 C37 C38 0.73(17)
O6 C37 C38 C39 -179.99(11)
C36 C37 C38 C39 -0.10(18)
C37 C38 C39 C34 -1.03(18)
C35 C34 C39 C38 1.46(18)
C23 C34 C39 C38 -176.50(11)
